data_7107310
loop_
_publ_author_name
'Dejan-Kresimir Bucar'
'Arundhuti Sen'
'S. V. Santhana Mariappan'
L.R.MacGillivray

_publ_section_title
;
 A [2+2] cross-photodimerisation of photostable olefins via a
 three-component cocrystal solid solution
;
_journal_name_full Chem.Commun.
_journal_page_first 1790
_journal_paper_doi 10.1039/c2cc15453f
_journal_volume 48
_journal_year 2012
_chemical_formula_moiety
;
C13.52 H11.56 Cl0.48 N, C13.83 H12.49 Cl0.17 N, C6 H6 O2
;
_chemical_formula_sum 'C33.35 H30.05 Cl0.65 N2 O2'
_chemical_formula_weight 513.89
_space_group_IT_number 2
_symmetry_cell_setting triclinic
_symmetry_space_group_name_Hall '-P 1'
_symmetry_space_group_name_H-M 'P -1'
_atom_sites_solution_hydrogens geom
_atom_sites_solution_primary direct
_atom_sites_solution_secondary difmap
_audit_creation_date 2011-09-30T11:36:26-00:00
_audit_creation_method 'WinGX routine CIF_UPDATE'
_cell_angle_alpha 105.885(5)
_cell_angle_beta 99.037(5)
_cell_angle_gamma 92.659(5)
_cell_formula_units_Z 2
_cell_length_a 10.0708(11)
_cell_length_b 10.4551(11)
_cell_length_c 13.9967(15)
_cell_measurement_reflns_used 5033
_cell_measurement_temperature 296(2)
_cell_measurement_theta_max 25.35
_cell_measurement_theta_min 1.00
_cell_volume 1393.6(3)
_computing_cell_refinement 'HKL Scalepack (Otwinowski & Minor, 1997)'
_computing_data_collection 'Collect (Nonius BV, 1997-2000)'
_computing_data_reduction 'HKL Denzo, Scalepack (Otwinowski & Minor, 1997)'
_computing_molecular_graphics 'Rastop (Valadon, 2004)'
_computing_publication_material 'WinGX (Farrugia, 1999)'
_computing_structure_refinement 'SHELXL (Sheldrick, 2008)'
_computing_structure_solution 'SHELXS (Sheldrick, 2008)'
_diffrn_ambient_temperature 296(2)
_diffrn_detector_area_resol_mean 9
_diffrn_measured_fraction_theta_full 0.988
_diffrn_measured_fraction_theta_max 0.988
_diffrn_measurement_device_type KappaCCD
_diffrn_measurement_method 'CCD phi and omega scans'
_diffrn_radiation_monochromator graphite
_diffrn_radiation_type MoK\a
_diffrn_radiation_wavelength 0.71073
_diffrn_reflns_av_R_equivalents 0.0253
_diffrn_reflns_av_unetI/netI 0.0421
_diffrn_reflns_limit_h_max 11
_diffrn_reflns_limit_h_min -11
_diffrn_reflns_limit_k_max 12
_diffrn_reflns_limit_k_min -12
_diffrn_reflns_limit_l_max 16
_diffrn_reflns_limit_l_min -16
_diffrn_reflns_number 8611
_diffrn_reflns_theta_full 25
_diffrn_reflns_theta_max 25
_diffrn_reflns_theta_min 5.19
_exptl_absorpt_coefficient_mu 0.136
_exptl_absorpt_correction_T_max 0.9892
_exptl_absorpt_correction_T_min 0.9476
_exptl_absorpt_correction_type multi-scan
_exptl_absorpt_process_details 'HKL Scalepack (Otwinowski & Minor, 1997)'
_exptl_crystal_colour colorless
_exptl_crystal_density_diffrn 1.216
_exptl_crystal_density_method 'not measured'
_exptl_crystal_description plate
_exptl_crystal_F_000 542.4
_exptl_crystal_size_max 0.4
_exptl_crystal_size_mid 0.17
_exptl_crystal_size_min 0.08
_refine_diff_density_max 0.503
_refine_diff_density_min -0.226
_refine_diff_density_rms 0.033
_refine_ls_extinction_method none
_refine_ls_goodness_of_fit_ref 1.087
_refine_ls_hydrogen_treatment constr
_refine_ls_matrix_type full
_refine_ls_number_parameters 353
_refine_ls_number_reflns 4843
_refine_ls_number_restraints 40
_refine_ls_restrained_S_all 1.09
_refine_ls_R_factor_all 0.1138
_refine_ls_R_factor_gt 0.0674
_refine_ls_shift/su_max 0
_refine_ls_shift/su_mean 0
_refine_ls_structure_factor_coef Fsqd
_refine_ls_weighting_details 'calc w=1/[\s^2^(Fo^2^)+(0.1155P)^2^+0.0794P] where P=(Fo^2^+2Fc^2^)/3'
_refine_ls_weighting_scheme calc
_refine_ls_wR_factor_gt 0.1941
_refine_ls_wR_factor_ref 0.2142
_reflns_number_gt 2913
_reflns_number_total 4843
_reflns_threshold_expression >2\s(I)
_cod_data_source_file c2cc15453f.txt
_cod_data_source_block 1-296K
_cod_database_code 7107310

loop_
_symmetry_equiv_pos_as_xyz
'x, y, z'
'-x, -y, -z'

loop_
_atom_site_label
_atom_site_type_symbol
_atom_site_fract_x
_atom_site_fract_y
_atom_site_fract_z
_atom_site_U_iso_or_equiv
_atom_site_adp_type
_atom_site_occupancy
_atom_site_symmetry_multiplicity
_atom_site_calc_flag
_atom_site_refinement_flags
_atom_site_disorder_assembly
_atom_site_disorder_group
C1 C 0.4147(3) 0.0879(3) 0.1078(2) 0.0813(8) Uani 1 1 d . . .
C2 C 0.4461(3) 0.1186(3) 0.2110(2) 0.0753(7) Uani 1 1 d . . .
C3 C 0.3452(3) 0.1102(2) 0.26680(19) 0.0653(6) Uani 1 1 d U . .
C4 C 0.2165(3) 0.0723(3) 0.2121(2) 0.0761(7) Uani 1 1 d . . .
C5 C 0.1949(3) 0.0406(3) 0.1093(2) 0.0850(8) Uani 1 1 d . . .
C6 C 0.3665(3) 0.1374(3) 0.3765(2) 0.0747(7) Uani 1 1 d U . .
C7 C 0.4805(3) 0.1547(3) 0.4366(2) 0.0735(7) Uani 1 1 d U . .
C8 C 0.5018(3) 0.17595(17) 0.54764(19) 0.0696(6) Uani 1 1 d DU A .
C9 C 0.6316(3) 0.2063(2) 0.6016(2) 0.0785(7) Uani 1 1 d D . .
C10 C 0.6571(3) 0.23051(18) 0.7049(2) 0.0840(8) Uani 1 1 d D A .
C11 C 0.5540(3) 0.22510(12) 0.75717(19) 0.0779(8) Uani 1 1 d DU . .
C12 C 0.4237(3) 0.19495(19) 0.7046(2) 0.0830(8) Uani 1 1 d D A .
C13 C 0.3990(3) 0.1708(2) 0.6010(2) 0.0795(7) Uani 1 1 d DU . .
C14 C 0.1883(4) 0.4044(4) 0.0491(3) 0.1058(10) Uani 1 1 d . . .
C15 C 0.2341(4) 0.4335(3) 0.1498(3) 0.1000(10) Uani 1 1 d . . .
C16 C 0.1516(4) 0.4054(3) 0.2118(2) 0.0861(8) Uani 1 1 d U . .
C17 C 0.0222(4) 0.3465(3) 0.1655(2) 0.0910(9) Uani 1 1 d . . .
C18 C -0.0155(4) 0.3200(3) 0.0625(3) 0.0941(9) Uani 1 1 d . . .
C19 C 0.2061(4) 0.4399(3) 0.3211(2) 0.0994(10) Uani 1 1 d U . .
C20 C 0.1520(4) 0.4133(3) 0.3876(3) 0.0957(9) Uani 1 1 d U . .
C21 C 0.2054(3) 0.4486(2) 0.4982(2) 0.0839(7) Uani 1 1 d DU B .
C22 C 0.3290(3) 0.5208(2) 0.5451(2) 0.0876(8) Uani 1 1 d DU . .
C23 C 0.3730(3) 0.5506(2) 0.6487(2) 0.0856(8) Uani 1 1 d D B .
C24 C 0.2924(3) 0.5076(2) 0.7082(2) 0.0804(8) Uani 1 1 d DU . .
C25 C 0.1707(3) 0.4364(2) 0.6607(2) 0.0884(8) Uani 1 1 d D B .
C26 C 0.1291(3) 0.4081(3) 0.5588(2) 0.0891(8) Uani 1 1 d D . .
C27A C 0.3385(5) 0.5389(3) 0.8204(5) 0.1092(10) Uani 0.83 1 d PDU B 1
C27B C 0.5816(5) 0.2515(2) 0.8694(7) 0.1062(6) Uani 0.52 1 d PDU A 2
C28 C 0.8261(3) 0.0416(3) 0.20675(19) 0.0734(7) Uani 1 1 d . . .
C29 C 0.8700(2) -0.0825(3) 0.17028(18) 0.0680(7) Uani 1 1 d . . .
C30 C 0.9437(3) -0.1426(3) 0.23566(19) 0.0751(7) Uani 1 1 d . . .
C31 C 0.9721(4) -0.0777(4) 0.3375(2) 0.0963(9) Uani 1 1 d U . .
C32 C 0.9272(4) 0.0443(4) 0.3721(2) 0.1035(10) Uani 1 1 d U . .
C33 C 0.8541(3) 0.1075(3) 0.3091(2) 0.0893(9) Uani 1 1 d . . .
H1 H 0.4841 0.0965 0.0726 0.098 Uiso 1 1 calc R . .
H2 H 0.5349 0.145 0.2436 0.09 Uiso 1 1 calc R . .
H4 H 0.1441 0.0683 0.2454 0.091 Uiso 1 1 calc R . .
H5 H 0.107 0.013 0.0748 0.102 Uiso 1 1 calc R . .
H6 H 0.2896 0.1428 0.4059 0.09 Uiso 1 1 calc R . .
H7 H 0.5577 0.1539 0.4077 0.088 Uiso 1 1 calc R . .
H9 H 0.7032 0.2105 0.5676 0.094 Uiso 1 1 calc R A .
H10 H 0.7456 0.2508 0.7396 0.101 Uiso 1 1 calc R . .
H12 H 0.3523 0.1908 0.7388 0.1 Uiso 1 1 calc R . .
H13 H 0.3105 0.1506 0.5664 0.095 Uiso 1 1 calc R A .
H14 H 0.2472 0.4255 0.0096 0.127 Uiso 1 1 calc R . .
H15 H 0.3217 0.4727 0.1768 0.12 Uiso 1 1 calc R . .
H17 H -0.0383 0.3252 0.2039 0.109 Uiso 1 1 calc R . .
H18 H -0.1023 0.2804 0.0329 0.113 Uiso 1 1 calc R . .
H19 H 0.291 0.4872 0.3423 0.119 Uiso 1 1 calc R . .
H20 H 0.0675 0.3653 0.366 0.115 Uiso 1 1 calc R . .
H22 H 0.3836 0.55 0.506 0.105 Uiso 1 1 calc R B .
H23 H 0.4561 0.5991 0.6781 0.103 Uiso 1 1 calc R . .
H25 H 0.1151 0.4067 0.699 0.106 Uiso 1 1 calc R . .
H26 H 0.0459 0.3596 0.5298 0.107 Uiso 1 1 calc R B .
H27A H 0.2742 0.4965 0.8486 0.164 Uiso 0.83 1 calc PR B 1
H27B H 0.3455 0.6338 0.8503 0.164 Uiso 0.83 1 calc PR B 1
H27C H 0.425 0.5064 0.8337 0.164 Uiso 0.83 1 calc PR B 1
H27D H 0.5656 0.3418 0.9008 0.159 Uiso 0.52 1 calc PR A 2
H27E H 0.674 0.2383 0.8909 0.159 Uiso 0.52 1 calc PR A 2
H27F H 0.523 0.1912 0.8883 0.159 Uiso 0.52 1 calc PR A 2
H29 H 0.8501 -0.1262 0.1015 0.082 Uiso 1 1 calc R . .
H31 H 1.0214 -0.1168 0.382 0.116 Uiso 1 1 calc R . .
H32 H 0.9464 0.0871 0.441 0.124 Uiso 1 1 calc R . .
H33 H 0.8248 0.1911 0.3345 0.107 Uiso 1 1 calc R . .
H1O H 0.7441 0.0554 0.0854 0.131 Uiso 1 1 calc R . .
H2O H 0.9703 -0.2905 0.1414 0.141 Uiso 1 1 calc R . .
N1 N 0.2910(3) 0.0466(2) 0.05497(17) 0.0808(7) Uani 1 1 d . . .
N2 N 0.0661(3) 0.3481(3) 0.00291(19) 0.0937(8) Uani 1 1 d . . .
O1 O 0.7548(2) 0.1035(2) 0.14360(14) 0.0875(6) Uani 1 1 d . . .
O2 O 0.9909(2) -0.2629(2) 0.20300(15) 0.0943(6) Uani 1 1 d . . .
Cl1A Cl 0.5871(2) 0.25607(15) 0.88814(17) 0.1062(6) Uani 0.48 1 d PD A 1
Cl1B Cl 0.3518(8) 0.5473(5) 0.8384(6) 0.1092(10) Uani 0.17 1 d PD B 2

loop_
_atom_site_aniso_label
_atom_site_aniso_U_11
_atom_site_aniso_U_22
_atom_site_aniso_U_33
_atom_site_aniso_U_23
_atom_site_aniso_U_13
_atom_site_aniso_U_12
C1 0.0829(19) 0.0893(19) 0.0660(17) 0.0125(14) 0.0141(15) 0.0047(15)
C2 0.0679(16) 0.0808(18) 0.0656(16) 0.0074(13) 0.0023(13) 0.0043(13)
C3 0.0740(16) 0.0584(14) 0.0610(13) 0.0155(11) 0.0060(13) 0.0084(12)
C4 0.0704(16) 0.0846(18) 0.0703(17) 0.0207(14) 0.0078(14) 0.0004(13)
C5 0.0682(17) 0.097(2) 0.080(2) 0.0186(16) -0.0066(15) 0.0048(14)
C6 0.0784(18) 0.0756(17) 0.0665(13) 0.0170(13) 0.0079(15) 0.0072(13)
C7 0.0780(17) 0.0705(16) 0.0684(12) 0.0161(12) 0.0094(14) 0.0066(13)
C8 0.0828(16) 0.0568(14) 0.0663(12) 0.0169(11) 0.0058(12) 0.0083(12)
C9 0.0809(18) 0.0794(18) 0.0705(17) 0.0188(14) 0.0043(14) 0.0062(14)
C10 0.0863(19) 0.0793(18) 0.0762(19) 0.0212(14) -0.0119(16) 0.0018(14)
C11 0.104(2) 0.0661(16) 0.0605(16) 0.0198(12) 0.0011(16) 0.0093(14)
C12 0.092(2) 0.0852(19) 0.0721(18) 0.0211(14) 0.0173(16) 0.0074(15)
C13 0.0723(16) 0.0881(19) 0.0730(18) 0.0219(14) 0.0004(12) 0.0061(14)
C14 0.131(3) 0.102(2) 0.086(2) 0.0256(18) 0.029(2) 0.002(2)
C15 0.111(2) 0.096(2) 0.084(2) 0.0157(17) 0.016(2) -0.0086(19)
C16 0.110(2) 0.0692(17) 0.0761(15) 0.0148(14) 0.0141(17) 0.0218(16)
C17 0.104(2) 0.096(2) 0.077(2) 0.0245(16) 0.0268(18) 0.0199(18)
C18 0.095(2) 0.097(2) 0.083(2) 0.0144(17) 0.0104(18) 0.0160(17)
C19 0.125(3) 0.096(2) 0.0767(15) 0.0215(17) 0.0202(18) 0.0193(19)
C20 0.117(2) 0.090(2) 0.0812(15) 0.0234(16) 0.0214(18) 0.0214(18)
C21 0.1063(18) 0.0732(17) 0.0762(14) 0.0209(14) 0.0251(14) 0.0223(13)
C22 0.1055(19) 0.086(2) 0.083(2) 0.0314(15) 0.0343(15) 0.0148(14)
C23 0.0857(19) 0.0819(19) 0.087(2) 0.0224(15) 0.0132(16) 0.0049(15)
C24 0.097(2) 0.0760(18) 0.0705(17) 0.0219(14) 0.0160(16) 0.0216(15)
C25 0.100(2) 0.091(2) 0.081(2) 0.0297(16) 0.0263(18) 0.0100(17)
C26 0.094(2) 0.087(2) 0.082(2) 0.0218(16) 0.0106(17) 0.0042(16)
C27A 0.134(2) 0.1239(19) 0.066(2) 0.0209(14) 0.0120(17) 0.0269(16)
C27B 0.1541(13) 0.1009(10) 0.0576(11) 0.0240(7) -0.0011(8) 0.0099(9)
C28 0.0628(15) 0.096(2) 0.0547(15) 0.0137(14) 0.0100(12) -0.0072(14)
C29 0.0630(14) 0.0912(19) 0.0451(13) 0.0155(12) 0.0071(11) -0.0070(13)
C30 0.0756(17) 0.095(2) 0.0536(15) 0.0245(14) 0.0071(13) -0.0089(15)
C31 0.112(2) 0.125(2) 0.0517(16) 0.0340(16) 0.0032(15) -0.0093(18)
C32 0.129(3) 0.126(2) 0.0450(15) 0.0140(17) 0.0108(17) -0.016(2)
C33 0.091(2) 0.105(2) 0.0595(17) 0.0043(15) 0.0172(15) -0.0119(17)
N1 0.0871(16) 0.0875(16) 0.0606(13) 0.0165(11) -0.0002(13) 0.0094(12)
N2 0.122(2) 0.0871(18) 0.0695(16) 0.0184(13) 0.0132(16) 0.0233(16)
O1 0.0852(13) 0.0980(14) 0.0690(12) 0.0124(10) 0.0019(11) 0.0149(11)
O2 0.1079(15) 0.1114(17) 0.0691(12) 0.0393(12) 0.0073(12) 0.0131(13)
Cl1A 0.1541(13) 0.1009(10) 0.0576(11) 0.0240(7) -0.0011(8) 0.0099(9)
Cl1B 0.134(2) 0.1239(19) 0.066(2) 0.0209(14) 0.0120(17) 0.0269(16)

loop_
_atom_type_symbol
_atom_type_description
_atom_type_scat_dispersion_real
_atom_type_scat_dispersion_imag
_atom_type_scat_source
C C 0.0033 0.0016 'International Tables Vol C Tables 4.2.6.8 and 6.1.1.4'
H H 0 0 'International Tables Vol C Tables 4.2.6.8 and 6.1.1.4'
N N 0.0061 0.0033 'International Tables Vol C Tables 4.2.6.8 and 6.1.1.4'
O O 0.0106 0.006 'International Tables Vol C Tables 4.2.6.8 and 6.1.1.4'
Cl Cl 0.1484 0.1585 'International Tables Vol C Tables 4.2.6.8 and 6.1.1.4'

loop_
_geom_angle_atom_site_label_1
_geom_angle_atom_site_label_2
_geom_angle_atom_site_label_3
_geom_angle
C1 C2 C3 120.0(3)
C1 C2 H2 120
C1 N1 C5 115.5(2)
C2 C1 H1 118
C2 C3 C6 125.0(2)
C3 C2 H2 120
C3 C4 H4 119.9
C3 C6 H6 116.6
C4 C3 C2 115.8(2)
C4 C3 C6 119.2(2)
C4 C5 H5 117.8
C5 C4 C3 120.3(3)
C5 C4 H4 119.9
C6 C7 C8 126.7(3)
C6 C7 H7 116.6
C7 C6 C3 126.8(3)
C7 C6 H6 116.6
C8 C13 C12 121.7(3)
C8 C13 H13 119.1
C8 C7 H7 116.6
C8 C9 H9 119.4
C9 C10 H10 119.6
C9 C8 C7 118.6(3)
C10 C11 C12 118.7(3)
C10 C11 C27B 120.9(3)
C10 C11 Cl1A 120.6(3)
C10 C9 C8 121.2(3)
C10 C9 H9 119.4
C11 C10 C9 120.9(3)
C11 C10 H10 119.6
C11 C12 C13 120.0(3)
C11 C12 H12 120
C11 C27B H27D 109.5
C11 C27B H27E 109.5
C11 C27B H27F 109.5
C12 C11 C27B 120.4(3)
C12 C11 Cl1A 120.6(3)
C12 C13 H13 119.1
C13 C12 H12 120
C13 C8 C7 123.9(3)
C13 C8 C9 117.4(2)
C14 C15 C16 120.1(3)
C14 C15 H15 120
C14 N2 C18 115.6(3)
C15 C14 H14 117.5
C15 C16 C17 116.5(3)
C15 C16 C19 117.9(3)
C16 C15 H15 120
C16 C17 H17 120.2
C16 C19 H19 116.2
C17 C16 C19 125.6(3)
C17 C18 H18 118.3
C18 C17 C16 119.5(3)
C18 C17 H17 120.2
C19 C20 C21 128.2(4)
C19 C20 H20 115.9
C20 C19 C16 127.6(4)
C20 C19 H19 116.2
C21 C20 H20 115.9
C21 C22 H22 119.1
C21 C26 C25 122.2(3)
C21 C26 H26 118.9
C22 C21 C20 124.5(3)
C22 C23 C24 119.8(3)
C22 C23 H23 120.1
C23 C22 C21 121.8(3)
C23 C22 H22 119.1
C23 C24 C27A 120.5(3)
C23 C24 Cl1B 118.3(4)
C24 C23 H23 120.1
C24 C25 H25 119.1
C24 C27A H27A 109.5
C24 C27A H27B 109.5
C24 C27A H27C 109.5
C25 C24 C23 117.6(3)
C25 C24 C27A 121.8(3)
C25 C24 Cl1B 124.1(4)
C25 C26 H26 118.9
C26 C21 C20 118.7(3)
C26 C21 C22 116.8(3)
C26 C25 C24 121.7(3)
C26 C25 H25 119.1
C28 C29 C30 120.3(2)
C28 C29 H29 119.8
C28 C33 H33 121.2
C28 O1 H1O 109.5
C29 C28 C33 120.5(3)
C30 C29 H29 119.8
C30 C31 H31 120.4
C30 O2 H2O 109.5
C31 C30 C29 119.5(3)
C31 C32 C33 122.7(3)
C31 C32 H32 118.6
C32 C31 C30 119.3(3)
C32 C31 H31 120.4
C32 C33 C28 117.6(3)
C32 C33 H33 121.2
C33 C32 H32 118.6
H27D C27B H27E 109.5
H27D C27B H27F 109.5
H27E C27B H27F 109.5
N1 C1 C2 123.9(3)
N1 C1 H1 118
N1 C5 C4 124.4(3)
N1 C5 H5 117.8
N2 C14 C15 124.9(3)
N2 C14 H14 117.5
N2 C18 C17 123.4(3)
N2 C18 H18 118.3
O1 C28 C29 121.4(2)
O1 C28 C33 118.2(3)
O2 C30 C29 122.3(2)
O2 C30 C31 118.1(3)

loop_
_geom_bond_atom_site_label_1
_geom_bond_atom_site_label_2
_geom_bond_distance
C1 C2 1.372(4)
C1 H1 0.93
C2 H2 0.93
C3 C2 1.389(4)
C3 C4 1.377(4)
C3 C6 1.461(4)
C4 C5 1.365(4)
C4 H4 0.93
C5 H5 0.93
C6 H6 0.93
C7 C6 1.286(4)
C7 H7 0.93
C8 C13 1.376(4)
C8 C7 1.488(4)
C8 C9 1.378(4)
C9 C10 1.378(4)
C9 H9 0.93
C10 H10 0.93
C11 C10 1.368(4)
C11 C12 1.377(4)
C12 C13 1.381(4)
C12 H12 0.93
C13 H13 0.93
C14 H14 0.93
C15 C14 1.356(5)
C15 H15 0.93
C16 C15 1.368(4)
C16 C17 1.392(4)
C17 H17 0.93
C18 C17 1.379(4)
C18 H18 0.93
C19 C16 1.480(4)
C19 C20 1.235(4)
C19 H19 0.93
C20 C21 1.493(4)
C20 H20 0.93
C21 C22 1.391(4)
C21 C26 1.364(4)
C22 H22 0.93
C23 C22 1.391(4)
C23 C24 1.392(4)
C23 H23 0.93
C25 C24 1.374(4)
C25 C26 1.367(4)
C25 H25 0.93
C26 H26 0.93
C27A C24 1.505(7)
C27A H27A 0.96
C27A H27B 0.96
C27A H27C 0.96
C27B C11 1.496(9)
C27B H27D 0.96
C27B H27E 0.96
C27B H27F 0.96
C28 C29 1.379(4)
C28 O1 1.369(3)
C29 H29 0.93
C30 C29 1.388(4)
C30 C31 1.378(4)
C30 O2 1.352(3)
C31 C32 1.360(5)
C31 H31 0.93
C32 H32 0.93
C33 C28 1.386(4)
C33 C32 1.384(5)
C33 H33 0.93
N1 C1 1.331(4)
N1 C5 1.331(4)
N2 C14 1.325(5)
N2 C18 1.336(4)
O1 H1O 0.82
O2 H2O 0.82
Cl1A C11 1.746(4)
Cl1B C24 1.752(8)
